data_7121855
loop_
_publ_author_name
'Hu, Yingyuan'
'Wang, Zhenfeng'
'Jiang, Xiaofang'
'Cai, Xinyi'
'Su, Shi-Jian'
'Huang, Fei'
'Cao, Yong'

_publ_section_title
;
 One-step synthesis of cyclic compounds towards easy room-temperature
 phosphorescence and deep blue thermally activated delayed fluorescence.
;
_journal_issue 56
_journal_name_full 'Chemical communications (Cambridge, England)'
_journal_page_first 7850
_journal_page_last 7853
_journal_paper_doi 10.1039/c8cc03833c
_journal_volume 54
_journal_year 2018
_chemical_formula_moiety 'C44 H42 N2 O4 S2'
_chemical_formula_sum 'C44 H42 N2 O4 S2'
_chemical_formula_weight 726.91
_space_group_crystal_system triclinic
_space_group_IT_number 2
_space_group_name_Hall '-P 1'
_space_group_name_H-M_alt 'P -1'
_symmetry_space_group_name_Hall '-P 1'
_symmetry_space_group_name_H-M 'P -1'
_atom_sites_solution_hydrogens geom
_atom_sites_solution_primary dual
_audit_creation_date 2017-11-01
_audit_creation_method
;
Olex2 1.2
(compiled 2017.03.02 svn.r3394 for OlexSys, GUI svn.r5324)
;
_audit_update_record
;
2017-11-01 deposited with the CCDC.
2018-06-20 downloaded from the CCDC.
;
_cell_angle_alpha 84.935(2)
_cell_angle_beta 77.163(2)
_cell_angle_gamma 84.614(2)
_cell_formula_units_Z 1
_cell_length_a 7.2994(2)
_cell_length_b 9.0319(3)
_cell_length_c 14.3088(3)
_cell_measurement_reflns_used 6185
_cell_measurement_temperature 293(2)
_cell_measurement_theta_max 73.6550
_cell_measurement_theta_min 4.9190
_cell_volume 913.49(4)
_computing_molecular_graphics 'Olex2 (Dolomanov et al., 2009)'
_computing_publication_material 'Olex2 (Dolomanov et al., 2009)'
_computing_structure_refinement 'XL (Sheldrick, 2008)'
_computing_structure_solution 'ShelXT (Sheldrick, 2015)'
_diffrn_ambient_environment N~2~
_diffrn_ambient_temperature 293(2)
_diffrn_detector 'CCD plate'
_diffrn_measured_fraction_theta_full 0.980
_diffrn_measured_fraction_theta_max 0.980
_diffrn_measurement_details
;
List of Runs (angles in degrees, time in seconds):

  # Type    Start    End  Width  t~exp~   \w     \q     \k     \f   Frames
#--------------------------------------------------------------------------
  1  \w    -14.00  53.00   0.50    1.00    --    0.00  57.00  90.00  134
  2  \w     59.00  85.00   0.50    1.00    --    0.00  57.00  90.00   52
  3  \w    -36.00 -11.00   0.50    1.00    --  -98.80  72.00-150.00   50
  4  \w    -45.00 -10.00   0.50    1.00    --  -98.80  57.00-120.00   70
  5  \w    -90.00 -47.00   0.50    1.00    --  -98.80  57.00 120.00   86
  6  \w    -42.00  -9.00   0.50    1.00    --  -98.80  57.00 120.00   66
  7  \w   -103.00 -31.00   0.50    1.00    --  -98.80  19.00   0.00  144
  8  \w   -101.00 -75.00   0.50    1.00    --  -98.80  72.00 -30.00   52
  9  \w   -107.00 -36.00   0.50    1.00    --  -98.80  57.00  30.00  142
 10  \w   -106.00 -80.00   0.50    1.00    --  -98.80  72.00 150.00   52
 11  \w   -114.00 -29.00   0.50    1.00    --  -98.80  72.00 120.00  170
 12  \w   -112.00 -32.00   0.50    1.00    --  -98.80  72.00 -90.00  160
 13  \w   -114.00 -53.00   0.50    1.00    --  -98.80  72.00-150.00  122
 14  \w   -112.00 -21.00   0.50    1.00    --  -98.80  72.00  30.00  182
 15  \w   -109.00 -83.00   0.50    1.00    --  -98.80  57.00-120.00   52
 16  \w   -122.00 -92.00   0.50    1.00    --  -98.80 -38.00  30.00   60
 17  \w   -177.00-141.00   0.50    1.00    --  -98.80 -38.00  30.00   72
 18  \w   -188.00-106.00   0.50    1.00    --  -98.80 -38.00  60.00  164
 19  \w   -184.00 -99.00   0.50    1.00    --  -98.80 -19.00 -60.00  170
 20  \w   -188.00-119.00   0.50    1.00    --  -98.80 -19.00   0.00  138
 21  \w    -42.00  12.00   0.50    1.00    --    0.00 -72.00-120.00  108
 22  \w    -89.00 -64.00   0.50    1.00    --    0.00 -19.00-180.00   50
 23  \w    -86.00 -50.00   0.50    1.00    --    0.00 -72.00-120.00   72
 24  \w    -89.00 -19.00   0.50    1.00    --    0.00 -57.00   0.00  140
;
_diffrn_measurement_device 'four-circle diffractometer'
_diffrn_orient_matrix_type 'CrysAlisPro convention (1999,Acta A55,543-557)'
_diffrn_orient_matrix_UB_11 0.1339336000
_diffrn_orient_matrix_UB_12 -0.0979186000
_diffrn_orient_matrix_UB_13 0.0534504000
_diffrn_orient_matrix_UB_21 0.1177288000
_diffrn_orient_matrix_UB_22 -0.0511317000
_diffrn_orient_matrix_UB_23 -0.0966173000
_diffrn_orient_matrix_UB_31 0.1238299000
_diffrn_orient_matrix_UB_32 0.1315004000
_diffrn_orient_matrix_UB_33 -0.0078103000
_diffrn_radiation_monochromator graphite
_diffrn_radiation_probe x-ray
_diffrn_radiation_type CuK\a
_diffrn_radiation_wavelength 1.54184
_diffrn_reflns_av_R_equivalents 0.0273
_diffrn_reflns_av_unetI/netI 0.0255
_diffrn_reflns_Laue_measured_fraction_full 0.980
_diffrn_reflns_Laue_measured_fraction_max 0.980
_diffrn_reflns_limit_h_max 8
_diffrn_reflns_limit_h_min -8
_diffrn_reflns_limit_k_max 10
_diffrn_reflns_limit_k_min -6
_diffrn_reflns_limit_l_max 17
_diffrn_reflns_limit_l_min -17
_diffrn_reflns_number 7076
_diffrn_reflns_point_group_measured_fraction_full 0.980
_diffrn_reflns_point_group_measured_fraction_max 0.980
_diffrn_reflns_theta_full 67.072
_diffrn_reflns_theta_max 67.072
_diffrn_reflns_theta_min 4.930
_diffrn_source_type 'Enhance (Cu) X-ray Source'
_exptl_absorpt_coefficient_mu 1.695
_exptl_crystal_colour colourless
_exptl_crystal_density_diffrn 1.321
_exptl_crystal_description block
_exptl_crystal_F_000 384
_exptl_crystal_size_max 0.21
_exptl_crystal_size_mid 0.2
_exptl_crystal_size_min 0.19
_refine_diff_density_max 0.542
_refine_diff_density_min -0.470
_refine_diff_density_rms 0.065
_refine_ls_extinction_coef 0.0081(9)
_refine_ls_extinction_expression Fc^*^=kFc[1+0.001xFc^2^\l^3^/sin(2\q)]^-1/4^
_refine_ls_extinction_method 'SHELXL-2016/6 (Sheldrick 2016)'
_refine_ls_goodness_of_fit_ref 1.075
_refine_ls_hydrogen_treatment constr
_refine_ls_matrix_type full
_refine_ls_number_parameters 239
_refine_ls_number_reflns 3202
_refine_ls_number_restraints 0
_refine_ls_restrained_S_all 1.075
_refine_ls_R_factor_all 0.0426
_refine_ls_R_factor_gt 0.0414
_refine_ls_shift/su_max 0.001
_refine_ls_shift/su_mean 0.000
_refine_ls_structure_factor_coef Fsqd
_refine_ls_weighting_details 'w=1/[\s^2^(Fo^2^)+(0.0637P)^2^+0.4352P] where P=(Fo^2^+2Fc^2^)/3'
_refine_ls_weighting_scheme calc
_refine_ls_wR_factor_gt 0.1107
_refine_ls_wR_factor_ref 0.1114
_reflns_Friedel_coverage 0.000
_reflns_number_gt 3066
_reflns_number_total 3202
_reflns_threshold_expression 'I > 2\s(I)'
_cod_data_source_file c8cc03833c3.cif
_cod_data_source_block hyy-tbu-1
_cod_depositor_comments 'Adding full bibliography for 7121855--7121856.cif.'
_cod_database_code 7121855
_shelx_shelxl_version_number 2016/6
_shelx_space_group_comment
;
The symmetry employed for this shelxl refinement is uniquely defined
by the following loop, which should always be used as a source of
symmetry information in preference to the above space-group names.
They are only intended as comments.
;
_reflns_odcompleteness_completeness 97.98
_reflns_odcompleteness_iscentric 1
_reflns_odcompleteness_theta 66.97
_olex2_refinement_description
;
1. Fixed Uiso
 At 1.2 times of:
  All C(H) groups
 At 1.5 times of:
  All C(H,H,H) groups
2.a Aromatic/amide H refined with riding coordinates:
 C005(H005), C009(H009), C00A(H00A), C00C(H00C), C00D(H00D), C00E(H00E),
 C00F(H00F), C00G(H00G), C00H(H00H), C00J(H00J), C00M(H00M), C00N(H00N)
2.b Idealised Me refined as rotating group:
 C00O(H00B,H00I,H00K), C00P(H00L,H00O,H00P), C00Q(H00Q,H00R,H00S)
;
_olex2_submission_special_instructions 'No special instructions were received'
_oxdiff_exptl_absorpt_empirical_details
;
Empirical correction (ABSPACK) includes:
- Absorption correction using spherical harmonics
- Frame scaling
- Detector area scaling
;
_oxdiff_exptl_absorpt_empirical_full_max 1.749
_oxdiff_exptl_absorpt_empirical_full_min 0.485

loop_
_space_group_symop_operation_xyz
'x, y, z'
'-x, -y, -z'

loop_
_atom_site_label
_atom_site_type_symbol
_atom_site_fract_x
_atom_site_fract_y
_atom_site_fract_z
_atom_site_U_iso_or_equiv
_atom_site_adp_type
_atom_site_occupancy
_atom_site_site_symmetry_order
_atom_site_calc_flag
_atom_site_refinement_flags_posn
S01 S 0.65840(5) 0.14970(4) 1.05906(3) 0.02402(16) Uani 1 1 d .
O002 O 0.76866(18) 0.01194(13) 1.07214(9) 0.0320(3) Uani 1 1 d .
O003 O 0.46433(16) 0.16735(14) 1.10942(9) 0.0305(3) Uani 1 1 d .
N004 N 0.3469(2) 0.35800(16) 0.78135(10) 0.0288(3) Uani 1 1 d .
C005 C 0.5085(2) 0.25978(18) 0.90738(12) 0.0240(4) Uani 1 1 d .
H005 H 0.405731 0.293532 0.953561 0.029 Uiso 1 1 calc R
C006 C 0.3104(2) 0.33336(19) 0.69021(12) 0.0253(4) Uani 1 1 d .
C007 C 0.2233(2) 0.70614(18) 0.90902(11) 0.0235(4) Uani 1 1 d .
C008 C 0.6645(2) 0.18459(17) 0.93489(12) 0.0231(3) Uani 1 1 d .
C009 C 0.8213(2) 0.13112(18) 0.86826(13) 0.0268(4) Uani 1 1 d .
H009 H 0.924937 0.080742 0.887805 0.032 Uiso 1 1 calc R
C00A C 0.3006(2) 0.18963(19) 0.66530(12) 0.0289(4) Uani 1 1 d .
H00A H 0.311990 0.108869 0.709222 0.035 Uiso 1 1 calc R
C00B C 0.2414(2) 0.47748(18) 0.83233(11) 0.0246(4) Uani 1 1 d .
C00C C 0.0276(2) 0.72000(19) 0.92316(12) 0.0262(4) Uani 1 1 d .
H00C H -0.042763 0.800782 0.952913 0.031 Uiso 1 1 calc R
C00D C 0.3313(2) 0.58613(18) 0.86448(11) 0.0243(4) Uani 1 1 d .
H00D H 0.461731 0.578651 0.856321 0.029 Uiso 1 1 calc R
C00E C 0.0454(2) 0.49027(19) 0.84659(12) 0.0270(4) Uani 1 1 d .
H00E H -0.015274 0.417658 0.825606 0.032 Uiso 1 1 calc R
C00F C -0.0595(2) 0.6092(2) 0.89140(12) 0.0285(4) Uani 1 1 d .
H00F H -0.190108 0.615515 0.900550 0.034 Uiso 1 1 calc R
C00G C 0.2738(3) 0.1666(2) 0.57491(12) 0.0293(4) Uani 1 1 d .
H00G H 0.268009 0.069625 0.559198 0.035 Uiso 1 1 calc R
C00H C 0.6635(2) 0.23105(19) 0.74268(12) 0.0272(4) Uani 1 1 d .
H00H H 0.664496 0.246400 0.677447 0.033 Uiso 1 1 calc R
C00I C 0.5066(2) 0.28449(17) 0.81015(12) 0.0242(4) Uani 1 1 d .
C00J C 0.8167(2) 0.15582(19) 0.77217(13) 0.0291(4) Uani 1 1 d .
H00J H 0.919227 0.120968 0.726227 0.035 Uiso 1 1 calc R
C00K C 0.2554(2) 0.28441(19) 0.50664(12) 0.0273(4) Uani 1 1 d .
C00L C 0.2331(3) 0.2537(2) 0.40604(13) 0.0339(4) Uani 1 1 d .
C00M C 0.2613(3) 0.4270(2) 0.53434(13) 0.0318(4) Uani 1 1 d .
H00M H 0.246503 0.508248 0.491284 0.038 Uiso 1 1 calc R
C00N C 0.2887(3) 0.4518(2) 0.62426(13) 0.0314(4) Uani 1 1 d .
H00N H 0.292552 0.548780 0.640442 0.038 Uiso 1 1 calc R
C00O C 0.2396(3) 0.3951(2) 0.33882(13) 0.0363(4) Uani 1 1 d .
H00B H 0.134860 0.463926 0.363017 0.054 Uiso 1 1 calc GR
H00I H 0.232801 0.370289 0.275878 0.054 Uiso 1 1 calc GR
H00K H 0.355227 0.440107 0.335311 0.054 Uiso 1 1 calc GR
C00P C 0.0426(4) 0.1890(3) 0.41313(17) 0.0512(6) Uani 1 1 d .
H00L H 0.042494 0.092323 0.446925 0.077 Uiso 1 1 calc GR
H00O H 0.023171 0.180328 0.349709 0.077 Uiso 1 1 calc GR
H00P H -0.056815 0.253949 0.447190 0.077 Uiso 1 1 calc GR
C00Q C 0.3933(4) 0.1426(3) 0.36157(15) 0.0547(6) Uani 1 1 d .
H00Q H 0.512153 0.180580 0.360793 0.082 Uiso 1 1 calc GR
H00R H 0.384427 0.128632 0.297026 0.082 Uiso 1 1 calc GR
H00S H 0.383718 0.048955 0.398967 0.082 Uiso 1 1 calc GR

loop_
_atom_site_aniso_label
_atom_site_aniso_U_11
_atom_site_aniso_U_22
_atom_site_aniso_U_33
_atom_site_aniso_U_23
_atom_site_aniso_U_13
_atom_site_aniso_U_12
S01 0.0268(2) 0.0210(2) 0.0263(2) -0.00166(15) -0.01192(16) 0.00237(16)
O002 0.0389(7) 0.0210(6) 0.0397(7) -0.0004(5) -0.0192(6) 0.0034(5)
O003 0.0286(6) 0.0339(7) 0.0299(6) -0.0011(5) -0.0092(5) -0.0018(5)
N004 0.0334(8) 0.0288(8) 0.0270(7) -0.0105(6) -0.0153(6) 0.0118(6)
C005 0.0246(8) 0.0223(8) 0.0265(8) -0.0064(6) -0.0087(6) 0.0036(6)
C006 0.0244(8) 0.0287(9) 0.0242(8) -0.0076(6) -0.0088(6) 0.0054(6)
C007 0.0280(8) 0.0228(8) 0.0215(8) -0.0025(6) -0.0112(6) 0.0039(6)
C008 0.0268(8) 0.0176(7) 0.0274(8) -0.0040(6) -0.0108(6) 0.0002(6)
C009 0.0244(8) 0.0228(8) 0.0355(9) -0.0074(7) -0.0119(7) 0.0046(6)
C00A 0.0349(9) 0.0260(9) 0.0268(9) -0.0022(7) -0.0107(7) 0.0023(7)
C00B 0.0305(8) 0.0230(8) 0.0214(8) -0.0045(6) -0.0110(6) 0.0074(7)
C00C 0.0279(8) 0.0245(8) 0.0273(8) -0.0064(6) -0.0099(7) 0.0067(7)
C00D 0.0245(8) 0.0269(8) 0.0228(8) -0.0035(6) -0.0100(6) 0.0054(6)
C00E 0.0303(9) 0.0266(8) 0.0277(9) -0.0051(7) -0.0134(7) 0.0003(7)
C00F 0.0228(8) 0.0367(10) 0.0273(8) -0.0066(7) -0.0101(6) 0.0061(7)
C00G 0.0359(9) 0.0250(9) 0.0294(9) -0.0067(7) -0.0114(7) 0.0010(7)
C00H 0.0326(9) 0.0250(8) 0.0254(8) -0.0059(6) -0.0085(7) 0.0004(7)
C00I 0.0257(8) 0.0200(8) 0.0291(8) -0.0057(6) -0.0107(7) 0.0031(6)
C00J 0.0242(8) 0.0304(9) 0.0327(9) -0.0114(7) -0.0041(7) 0.0012(7)
C00K 0.0273(8) 0.0296(9) 0.0264(9) -0.0057(7) -0.0093(7) 0.0022(7)
C00L 0.0447(11) 0.0320(10) 0.0286(9) -0.0058(7) -0.0169(8) 0.0033(8)
C00M 0.0421(10) 0.0267(9) 0.0284(9) -0.0007(7) -0.0146(7) 0.0039(7)
C00N 0.0400(10) 0.0244(9) 0.0330(9) -0.0070(7) -0.0155(8) 0.0042(7)
C00O 0.0436(11) 0.0413(11) 0.0264(9) -0.0017(8) -0.0139(8) -0.0011(8)
C00P 0.0691(15) 0.0463(13) 0.0490(12) 0.0046(10) -0.0335(11) -0.0172(11)
C00Q 0.0794(17) 0.0529(13) 0.0324(11) -0.0160(9) -0.0207(11) 0.0247(12)

loop_
_atom_type_symbol
_atom_type_description
_atom_type_scat_dispersion_real
_atom_type_scat_dispersion_imag
_atom_type_scat_source
C C 0.0181 0.0091 'International Tables Vol C Tables 4.2.6.8 and 6.1.1.4'
H H 0.0000 0.0000 'International Tables Vol C Tables 4.2.6.8 and 6.1.1.4'
N N 0.0311 0.0180 'International Tables Vol C Tables 4.2.6.8 and 6.1.1.4'
O O 0.0492 0.0322 'International Tables Vol C Tables 4.2.6.8 and 6.1.1.4'
S S 0.3331 0.5567 'International Tables Vol C Tables 4.2.6.8 and 6.1.1.4'

loop_
_geom_angle_atom_site_label_1
_geom_angle_atom_site_label_2
_geom_angle_atom_site_label_3
_geom_angle
_geom_angle_site_symmetry_3
O002 S01 O003 119.89(8) .
O002 S01 C007 107.19(7) 2_667
O002 S01 C008 107.99(7) .
O003 S01 C007 107.39(8) 2_667
O003 S01 C008 107.66(7) .
C008 S01 C007 105.92(7) 2_667
C00B N004 C006 118.07(13) .
C00I N004 C006 119.85(13) .
C00I N004 C00B 120.98(13) .
C008 C005 H005 120.2 .
C008 C005 C00I 119.58(15) .
C00I C005 H005 120.2 .
C00A C006 N004 120.47(15) .
C00N C006 N004 120.68(15) .
C00N C006 C00A 118.83(15) .
C00C C007 S01 119.63(12) 2_667
C00C C007 C00D 121.87(16) .
C00D C007 S01 118.36(13) 2_667
C005 C008 S01 118.27(12) .
C005 C008 C009 122.22(15) .
C009 C008 S01 119.46(12) .
C008 C009 H009 121.3 .
C00J C009 C008 117.47(15) .
C00J C009 H009 121.3 .
C006 C00A H00A 120.0 .
C00G C00A C006 119.97(16) .
C00G C00A H00A 120.0 .
C00D C00B N004 120.97(15) .
C00D C00B C00E 119.28(15) .
C00E C00B N004 119.68(15) .
C007 C00C H00C 121.0 .
C007 C00C C00F 118.00(15) .
C00F C00C H00C 121.0 .
C007 C00D H00D 120.4 .
C00B C00D C007 119.17(15) .
C00B C00D H00D 120.4 .
C00B C00E H00E 119.6 .
C00F C00E C00B 120.83(16) .
C00F C00E H00E 119.6 .
C00C C00F H00F 119.6 .
C00E C00F C00C 120.84(16) .
C00E C00F H00F 119.6 .
C00A C00G H00G 119.0 .
C00A C00G C00K 122.07(16) .
C00K C00G H00G 119.0 .
C00I C00H H00H 119.7 .
C00J C00H H00H 119.7 .
C00J C00H C00I 120.60(15) .
C005 C00I N004 120.07(14) .
C005 C00I C00H 118.58(14) .
C00H C00I N004 121.32(15) .
C009 C00J C00H 121.54(15) .
C009 C00J H00J 119.2 .
C00H C00J H00J 119.2 .
C00G C00K C00L 120.43(16) .
C00M C00K C00G 116.68(15) .
C00M C00K C00L 122.88(16) .
C00K C00L C00P 109.79(16) .
C00O C00L C00K 112.11(15) .
C00O C00L C00P 107.84(16) .
C00O C00L C00Q 107.99(17) .
C00Q C00L C00K 109.44(15) .
C00Q C00L C00P 109.62(18) .
C00K C00M H00M 119.0 .
C00N C00M C00K 121.92(16) .
C00N C00M H00M 119.0 .
C006 C00N C00M 120.51(16) .
C006 C00N H00N 119.7 .
C00M C00N H00N 119.7 .
C00L C00O H00B 109.5 .
C00L C00O H00I 109.5 .
C00L C00O H00K 109.5 .
H00B C00O H00I 109.5 .
H00B C00O H00K 109.5 .
H00I C00O H00K 109.5 .
C00L C00P H00L 109.5 .
C00L C00P H00O 109.5 .
C00L C00P H00P 109.5 .
H00L C00P H00O 109.5 .
H00L C00P H00P 109.5 .
H00O C00P H00P 109.5 .
C00L C00Q H00Q 109.5 .
C00L C00Q H00R 109.5 .
C00L C00Q H00S 109.5 .
H00Q C00Q H00R 109.5 .
H00Q C00Q H00S 109.5 .
H00R C00Q H00S 109.5 .

loop_
_geom_bond_atom_site_label_1
_geom_bond_atom_site_label_2
_geom_bond_distance
_geom_bond_site_symmetry_2
S01 O002 1.4383(12) .
S01 O003 1.4407(12) .
S01 C007 1.7722(17) 2_667
S01 C008 1.7682(17) .
N004 C006 1.428(2) .
N004 C00B 1.422(2) .
N004 C00I 1.411(2) .
C005 H005 0.9300 .
C005 C008 1.385(2) .
C005 C00I 1.392(2) .
C006 C00A 1.388(2) .
C006 C00N 1.384(2) .
C007 C00C 1.392(2) .
C007 C00D 1.393(2) .
C008 C009 1.394(2) .
C009 H009 0.9300 .
C009 C00J 1.381(2) .
C00A H00A 0.9300 .
C00A C00G 1.386(2) .
C00B C00D 1.393(2) .
C00B C00E 1.395(2) .
C00C H00C 0.9300 .
C00C C00F 1.393(2) .
C00D H00D 0.9300 .
C00E H00E 0.9300 .
C00E C00F 1.378(2) .
C00F H00F 0.9300 .
C00G H00G 0.9300 .
C00G C00K 1.398(2) .
C00H H00H 0.9300 .
C00H C00I 1.401(2) .
C00H C00J 1.381(2) .
C00J H00J 0.9300 .
C00K C00L 1.536(2) .
C00K C00M 1.388(2) .
C00L C00O 1.528(3) .
C00L C00P 1.538(3) .
C00L C00Q 1.530(3) .
C00M H00M 0.9300 .
C00M C00N 1.385(2) .
C00N H00N 0.9300 .
C00O H00B 0.9600 .
C00O H00I 0.9600 .
C00O H00K 0.9600 .
C00P H00L 0.9600 .
C00P H00O 0.9600 .
C00P H00P 0.9600 .
C00Q H00Q 0.9600 .
C00Q H00R 0.9600 .
C00Q H00S 0.9600 .
